data_4029383
loop_
_publ_author_name
'Chen, Jian-Ming'
'Chang, Chin-Jung'
'Ke, Yao-Jin'
'Liu, Rai-Shung'

_publ_section_title
;
 Catalytic Formal [4 + 2] Cycloadditions between Unactivated Allenes and
 N-Hydroxyaniline Catalyzed by AuCl3/CuCl2/O2.
;
_journal_issue 10
_journal_name_full 'The Journal of organic chemistry'
_journal_page_first 4306
_journal_page_last 4311
_journal_paper_doi 10.1021/jo500009x
_journal_volume 79
_journal_year 2014
_chemical_formula_sum 'C23 H21 N O'
_chemical_formula_weight 327.41
_chemical_name_systematic
; 
 ? 
;
_space_group_IT_number 2
_symmetry_cell_setting triclinic
_symmetry_space_group_name_Hall '-P 1'
_symmetry_space_group_name_H-M 'P -1'
_atom_sites_solution_hydrogens geom
_atom_sites_solution_primary direct
_atom_sites_solution_secondary difmap
_audit_creation_method SHELXL-97
_cell_angle_alpha 91.566(4)
_cell_angle_beta 97.711(3)
_cell_angle_gamma 96.580(3)
_cell_formula_units_Z 2
_cell_length_a 5.6805(4)
_cell_length_b 10.0159(6)
_cell_length_c 15.1868(9)
_cell_measurement_reflns_used 3798
_cell_measurement_temperature 100(2)
_cell_measurement_theta_max 26.0491
_cell_measurement_theta_min 3.4680
_cell_volume 849.80(9)
_computing_cell_refinement 'SAINT V7.68A (Bruker AXS, 2009)'
_computing_data_collection 'APEX2 (Bruker AXS, 2010)'
_computing_data_reduction 'SAINT V7.68A (Bruker AXS, 2009)'
_computing_molecular_graphics 'SHELXTL (Sheldrick, 2008)'
_computing_publication_material SHELXTL
_computing_structure_refinement 'SHELXL-97 (Sheldrick, 2008)'
_computing_structure_solution 'SHELXS-97 (Sheldrick, 2008)'
_diffrn_ambient_temperature 100(2)
_diffrn_detector_area_resol_mean 8.3333
_diffrn_measured_fraction_theta_full 0.991
_diffrn_measured_fraction_theta_max 0.991
_diffrn_measurement_device_type 'Bruker APEX-II CCD'
_diffrn_measurement_method '\f and \w scans'
_diffrn_radiation_monochromator graphite
_diffrn_radiation_source 'fine-focus sealed tube'
_diffrn_radiation_type MoK\a
_diffrn_radiation_wavelength 0.71073
_diffrn_reflns_av_R_equivalents 0.0317
_diffrn_reflns_av_sigmaI/netI 0.0374
_diffrn_reflns_limit_h_max 7
_diffrn_reflns_limit_h_min -4
_diffrn_reflns_limit_k_max 12
_diffrn_reflns_limit_k_min -12
_diffrn_reflns_limit_l_max 18
_diffrn_reflns_limit_l_min -18
_diffrn_reflns_number 12960
_diffrn_reflns_theta_full 26.41
_diffrn_reflns_theta_max 26.41
_diffrn_reflns_theta_min 1.35
_exptl_absorpt_coefficient_mu 0.078
_exptl_absorpt_correction_T_max 0.9486
_exptl_absorpt_correction_T_min 0.8754
_exptl_absorpt_correction_type multi-scan
_exptl_absorpt_process_details 'SADABS V2008/1 (Bruker AXS)'
_exptl_crystal_colour Colorless
_exptl_crystal_density_diffrn 1.280
_exptl_crystal_density_meas ?
_exptl_crystal_density_method 'not measured'
_exptl_crystal_description Tabullar
_exptl_crystal_F_000 348
_exptl_crystal_size_max 0.17
_exptl_crystal_size_mid 0.15
_exptl_crystal_size_min 0.05
_refine_diff_density_max 0.305
_refine_diff_density_min -0.338
_refine_diff_density_rms 0.104
_refine_ls_extinction_method none
_refine_ls_goodness_of_fit_ref 1.110
_refine_ls_hydrogen_treatment constr
_refine_ls_matrix_type full
_refine_ls_number_parameters 227
_refine_ls_number_reflns 3457
_refine_ls_number_restraints 0
_refine_ls_restrained_S_all 1.110
_refine_ls_R_factor_all 0.0626
_refine_ls_R_factor_gt 0.0397
_refine_ls_shift/su_max 0.000
_refine_ls_shift/su_mean 0.000
_refine_ls_structure_factor_coef Fsqd
_refine_ls_weighting_details 'calc w=1/[\s^2^(Fo^2^)+(0.0860P)^2^+0.0772P] where P=(Fo^2^+2Fc^2^)/3'
_refine_ls_weighting_scheme calc
_refine_ls_wR_factor_gt 0.1096
_refine_ls_wR_factor_ref 0.1479
_reflns_number_gt 2633
_reflns_number_total 3457
_reflns_threshold_expression >2sigma(I)
_cod_data_source_file jo500009x_si_001.cif
_cod_data_source_block 120946lt_0m
_cod_depositor_comments
;Adding full bibliography for 4029383.cif.

The following automatic conversions were performed:

'_exptl_crystal_density_meas' value 'not measured' was changed to '?'
- the value is perceived as not measured.

Automatic conversion script
Id: cif_fix_values 3008 2015-01-20 13:52:24Z robertas 
;
_cod_database_code 4029383

loop_
_symmetry_equiv_pos_as_xyz
'x, y, z'
'-x, -y, -z'

loop_
_atom_site_label
_atom_site_type_symbol
_atom_site_fract_x
_atom_site_fract_y
_atom_site_fract_z
_atom_site_U_iso_or_equiv
_atom_site_adp_type
_atom_site_occupancy
_atom_site_symmetry_multiplicity
_atom_site_calc_flag
_atom_site_refinement_flags
O1 O 1.0513(2) 0.47134(11) 0.27088(7) 0.0198(3) Uani 1 1 d .
N1 N 0.8068(2) 0.44566(13) 0.28905(9) 0.0183(3) Uani 1 1 d .
C1 C 0.4058(3) 1.02446(17) 0.23369(12) 0.0256(4) Uani 1 1 d .
H1 H 0.3273 1.1033 0.2329 0.031 Uiso 1 1 calc R
C2 C 0.6025(3) 1.01891(17) 0.18964(12) 0.0250(4) Uani 1 1 d .
H2 H 0.6595 1.0943 0.1585 0.030 Uiso 1 1 calc R
C3 C 0.7166(3) 0.90421(16) 0.19069(11) 0.0223(4) Uani 1 1 d .
H3 H 0.8517 0.9018 0.1602 0.027 Uiso 1 1 calc R
C4 C 0.6365(3) 0.79121(16) 0.23597(11) 0.0191(4) Uani 1 1 d .
C5 C 0.7594(3) 0.66747(15) 0.23739(11) 0.0186(4) Uani 1 1 d .
C6 C 0.8903(3) 0.63593(16) 0.17528(11) 0.0201(4) Uani 1 1 d .
H6 H 0.8918 0.6891 0.1245 0.024 Uiso 1 1 calc R
C7 C 1.0357(3) 0.51968(16) 0.18213(10) 0.0196(4) Uani 1 1 d .
H7 H 1.2019 0.5560 0.1732 0.024 Uiso 1 1 calc R
C8 C 0.9554(3) 0.40465(15) 0.11356(10) 0.0188(4) Uani 1 1 d .
C9 C 0.7345(3) 0.39221(17) 0.06035(11) 0.0230(4) Uani 1 1 d .
H9 H 0.6288 0.4580 0.0657 0.028 Uiso 1 1 calc R
C10 C 0.6670(3) 0.28422(17) -0.00071(12) 0.0260(4) Uani 1 1 d .
H10 H 0.5164 0.2772 -0.0373 0.031 Uiso 1 1 calc R
C11 C 0.8173(3) 0.18733(17) -0.00841(12) 0.0258(4) Uani 1 1 d .
H11 H 0.7700 0.1132 -0.0498 0.031 Uiso 1 1 calc R
C12 C 0.7261(3) 0.11829(17) 0.45460(12) 0.0245(4) Uani 1 1 d .
H12 H 0.7057 0.0432 0.4909 0.029 Uiso 1 1 calc R
C13 C 0.9121(3) 0.13274(16) 0.40453(12) 0.0246(4) Uani 1 1 d .
H13 H 1.0195 0.0665 0.4062 0.030 Uiso 1 1 calc R
C14 C 0.9447(3) 0.24219(16) 0.35187(11) 0.0213(4) Uani 1 1 d .
H14 H 1.0746 0.2509 0.3182 0.026 Uiso 1 1 calc R
C15 C 0.7880(3) 0.33942(15) 0.34818(11) 0.0188(4) Uani 1 1 d .
C16 C 0.3242(3) 0.91467(17) 0.27885(12) 0.0246(4) Uani 1 1 d .
H16 H 0.1890 0.9180 0.3091 0.030 Uiso 1 1 calc R
C17 C 0.4382(3) 0.79970(16) 0.28029(11) 0.0218(4) Uani 1 1 d .
H17 H 0.3806 0.7252 0.3120 0.026 Uiso 1 1 calc R
C18 C 0.7336(3) 0.57588(15) 0.31430(11) 0.0188(4) Uani 1 1 d .
H18 H 0.5598 0.5606 0.3208 0.023 Uiso 1 1 calc R
C19 C 0.8675(3) 0.63874(17) 0.40203(11) 0.0243(4) Uani 1 1 d .
H19A H 0.8246 0.5834 0.4510 0.036 Uiso 1 1 calc R
H19B H 0.8238 0.7295 0.4110 0.036 Uiso 1 1 calc R
H19C H 1.0402 0.6437 0.4005 0.036 Uiso 1 1 calc R
C20 C 1.0382(3) 0.19832(17) 0.04455(12) 0.0256(4) Uani 1 1 d .
H20 H 1.1421 0.1315 0.0395 0.031 Uiso 1 1 calc R
C21 C 1.1071(3) 0.30668(16) 0.10477(11) 0.0223(4) Uani 1 1 d .
H21 H 1.2593 0.3142 0.1404 0.027 Uiso 1 1 calc R
C22 C 0.5991(3) 0.32464(17) 0.39874(11) 0.0222(4) Uani 1 1 d .
H22 H 0.4904 0.3902 0.3971 0.027 Uiso 1 1 calc R
C23 C 0.5699(3) 0.21479(17) 0.45120(12) 0.0251(4) Uani 1 1 d .
H23 H 0.4409 0.2056 0.4853 0.030 Uiso 1 1 calc R

loop_
_atom_site_aniso_label
_atom_site_aniso_U_11
_atom_site_aniso_U_22
_atom_site_aniso_U_33
_atom_site_aniso_U_23
_atom_site_aniso_U_13
_atom_site_aniso_U_12
O1 0.0139(6) 0.0259(6) 0.0199(6) 0.0022(5) 0.0037(5) 0.0024(5)
N1 0.0140(7) 0.0203(7) 0.0215(7) 0.0017(6) 0.0045(6) 0.0031(6)
C1 0.0283(10) 0.0203(9) 0.0269(9) -0.0029(7) -0.0042(8) 0.0078(8)
C2 0.0291(10) 0.0194(8) 0.0246(9) 0.0021(7) -0.0014(8) 0.0014(8)
C3 0.0210(9) 0.0224(9) 0.0226(9) -0.0009(7) 0.0017(7) 0.0009(7)
C4 0.0181(9) 0.0188(8) 0.0188(8) -0.0021(6) -0.0013(7) 0.0006(7)
C5 0.0151(8) 0.0187(8) 0.0205(8) -0.0017(6) -0.0008(7) 0.0001(7)
C6 0.0195(9) 0.0187(8) 0.0211(9) 0.0014(6) 0.0017(7) -0.0008(7)
C7 0.0180(9) 0.0227(8) 0.0189(8) 0.0022(7) 0.0046(7) 0.0023(7)
C8 0.0198(9) 0.0192(8) 0.0186(8) 0.0039(6) 0.0073(7) 0.0020(7)
C9 0.0209(9) 0.0249(9) 0.0243(9) 0.0014(7) 0.0051(8) 0.0054(7)
C10 0.0217(9) 0.0311(9) 0.0240(9) 0.0006(7) 0.0014(8) 0.0008(8)
C11 0.0316(10) 0.0231(9) 0.0232(9) -0.0016(7) 0.0089(8) -0.0002(8)
C12 0.0252(10) 0.0221(9) 0.0240(9) 0.0041(7) -0.0025(8) 0.0001(8)
C13 0.0228(9) 0.0211(9) 0.0290(10) 0.0006(7) -0.0026(8) 0.0062(7)
C14 0.0177(9) 0.0237(8) 0.0223(9) -0.0011(7) 0.0014(7) 0.0035(7)
C15 0.0182(9) 0.0182(8) 0.0177(8) -0.0020(6) -0.0025(7) -0.0008(7)
C16 0.0211(9) 0.0268(9) 0.0258(9) -0.0039(7) 0.0018(8) 0.0048(8)
C17 0.0216(9) 0.0197(8) 0.0232(9) -0.0012(7) 0.0012(7) 0.0015(7)
C18 0.0171(8) 0.0192(8) 0.0206(8) -0.0006(6) 0.0048(7) 0.0028(7)
C19 0.0264(10) 0.0247(9) 0.0215(9) -0.0014(7) 0.0022(8) 0.0035(8)
C20 0.0302(10) 0.0210(9) 0.0285(10) 0.0025(7) 0.0103(8) 0.0073(8)
C21 0.0197(9) 0.0247(9) 0.0235(9) 0.0044(7) 0.0043(7) 0.0039(7)
C22 0.0197(9) 0.0223(8) 0.0254(9) 0.0012(7) 0.0041(7) 0.0047(7)
C23 0.0213(9) 0.0276(9) 0.0257(9) 0.0025(7) 0.0035(8) 0.0001(8)

loop_
_atom_type_symbol
_atom_type_description
_atom_type_scat_dispersion_real
_atom_type_scat_dispersion_imag
_atom_type_scat_source
C C 0.0033 0.0016 'International Tables Vol C Tables 4.2.6.8 and 6.1.1.4'
H H 0.0000 0.0000 'International Tables Vol C Tables 4.2.6.8 and 6.1.1.4'
N N 0.0061 0.0033 'International Tables Vol C Tables 4.2.6.8 and 6.1.1.4'
O O 0.0106 0.0060 'International Tables Vol C Tables 4.2.6.8 and 6.1.1.4'

loop_
_geom_angle_atom_site_label_1
_geom_angle_atom_site_label_2
_geom_angle_atom_site_label_3
_geom_angle
C7 O1 N1 105.59(11)
C15 N1 O1 109.47(12)
C15 N1 C18 118.70(13)
O1 N1 C18 107.02(11)
C16 C1 C2 119.56(16)
C16 C1 H1 120.2
C2 C1 H1 120.2
C3 C2 C1 120.28(16)
C3 C2 H2 119.9
C1 C2 H2 119.9
C2 C3 C4 121.17(17)
C2 C3 H3 119.4
C4 C3 H3 119.4
C17 C4 C3 117.39(15)
C17 C4 C5 121.31(15)
C3 C4 C5 121.30(15)
C6 C5 C4 122.89(15)
C6 C5 C18 119.62(14)
C4 C5 C18 117.49(14)
C5 C6 C7 122.70(15)
C5 C6 H6 118.7
C7 C6 H6 118.7
O1 C7 C6 109.70(13)
O1 C7 C8 110.80(12)
C6 C7 C8 115.91(14)
O1 C7 H7 106.6
C6 C7 H7 106.6
C8 C7 H7 106.6
C9 C8 C21 118.77(15)
C9 C8 C7 122.44(15)
C21 C8 C7 118.79(15)
C8 C9 C10 120.49(16)
C8 C9 H9 119.8
C10 C9 H9 119.8
C11 C10 C9 120.33(17)
C11 C10 H10 119.8
C9 C10 H10 119.8
C10 C11 C20 119.76(16)
C10 C11 H11 120.1
C20 C11 H11 120.1
C13 C12 C23 118.98(15)
C13 C12 H12 120.5
C23 C12 H12 120.5
C12 C13 C14 121.06(16)
C12 C13 H13 119.5
C14 C13 H13 119.5
C13 C14 C15 120.17(16)
C13 C14 H14 119.9
C15 C14 H14 119.9
C14 C15 C22 118.79(15)
C14 C15 N1 120.80(15)
C22 C15 N1 120.21(15)
C1 C16 C17 120.38(17)
C1 C16 H16 119.8
C17 C16 H16 119.8
C16 C17 C4 121.22(16)
C16 C17 H17 119.4
C4 C17 H17 119.4
N1 C18 C5 107.45(13)
N1 C18 C19 114.06(13)
C5 C18 C19 112.32(13)
N1 C18 H18 107.6
C5 C18 H18 107.6
C19 C18 H18 107.6
C18 C19 H19A 109.5
C18 C19 H19B 109.5
H19A C19 H19B 109.5
C18 C19 H19C 109.5
H19A C19 H19C 109.5
H19B C19 H19C 109.5
C21 C20 C11 120.05(16)
C21 C20 H20 120.0
C11 C20 H20 120.0
C20 C21 C8 120.61(16)
C20 C21 H21 119.7
C8 C21 H21 119.7
C23 C22 C15 120.19(16)
C23 C22 H22 119.9
C15 C22 H22 119.9
C12 C23 C22 120.80(17)
C12 C23 H23 119.6
C22 C23 H23 119.6

loop_
_geom_bond_atom_site_label_1
_geom_bond_atom_site_label_2
_geom_bond_distance
O1 C7 1.4396(19)
O1 N1 1.4479(17)
N1 C15 1.415(2)
N1 C18 1.470(2)
C1 C16 1.380(3)
C1 C2 1.383(3)
C1 H1 0.9500
C2 C3 1.382(2)
C2 H2 0.9500
C3 C4 1.404(2)
C3 H3 0.9500
C4 C17 1.397(2)
C4 C5 1.490(2)
C5 C6 1.329(2)
C5 C18 1.517(2)
C6 C7 1.501(2)
C6 H6 0.9500
C7 C8 1.519(2)
C7 H7 1.0000
C8 C9 1.389(2)
C8 C21 1.393(2)
C9 C10 1.390(2)
C9 H9 0.9500
C10 C11 1.377(2)
C10 H10 0.9500
C11 C20 1.388(3)
C11 H11 0.9500
C12 C13 1.379(3)
C12 C23 1.383(2)
C12 H12 0.9500
C13 C14 1.385(2)
C13 H13 0.9500
C14 C15 1.390(2)
C14 H14 0.9500
C15 C22 1.398(2)
C16 C17 1.384(2)
C16 H16 0.9500
C17 H17 0.9500
C18 C19 1.524(2)
C18 H18 1.0000
C19 H19A 0.9800
C19 H19B 0.9800
C19 H19C 0.9800
C20 C21 1.386(2)
C20 H20 0.9500
C21 H21 0.9500
C22 C23 1.384(2)
C22 H22 0.9500
C23 H23 0.9500
